data_7233567
loop_
_publ_author_name
'Lin, Rui-Lian'
'Zhou, Jia-Jia'
'Zhou, Fu Hou'
'Sun, Wen-Qi'
'Liu, Jing-Xin'
'Chen, Kai'

_publ_section_title
;
 The lanthanide contraction effect and organic additives impact the
 coordination structures of lanthanide ions with symmetrical
 octamethyl-substituted cucurbit[6]uril ligands
;
_journal_issue 37
_journal_name_full CrystEngComm
_journal_page_first 5641
_journal_paper_doi 10.1039/C9CE00812H
_journal_volume 21
_journal_year 2019
_chemical_formula_sum 'C44 H84 Cd2 Cl10 N24 Nd2 O28'
_chemical_formula_weight 2265.13
_space_group_IT_number 2
_space_group_name_Hall '-P 1'
_space_group_name_H-M_alt 'P -1'
_symmetry_cell_setting triclinic
_symmetry_space_group_name_Hall '-P 1'
_symmetry_space_group_name_H-M 'P -1'
_atom_sites_solution_hydrogens geom
_atom_sites_solution_primary direct
_atom_sites_solution_secondary difmap
_audit_creation_method SHELXL-97
_audit_update_record
;
2019-05-23 deposited with the CCDC.    2019-08-29 downloaded from the CCDC.
;
_cell_angle_alpha 79.253(6)
_cell_angle_beta 64.689(7)
_cell_angle_gamma 81.772(7)
_cell_formula_units_Z 1
_cell_length_a 12.023(6)
_cell_length_b 12.837(6)
_cell_length_c 13.440(6)
_cell_measurement_reflns_used 2597
_cell_measurement_temperature 296(2)
_cell_measurement_theta_max 23.93
_cell_measurement_theta_min 2.57
_cell_volume 1837.6(15)
_computing_cell_refinement 'Bruker SMART'
_computing_data_collection 'Bruker SMART'
_computing_data_reduction 'Bruker SAINT'
_computing_molecular_graphics 'Bruker SHELXTL'
_computing_publication_material 'Bruker SHELXTL'
_computing_structure_refinement 'SHELXL-97 (Sheldrick, 1997)'
_computing_structure_solution 'SHELXS-97 (Sheldrick, 1990)'
_diffrn_ambient_temperature 296(2)
_diffrn_measured_fraction_theta_full 0.986
_diffrn_measured_fraction_theta_max 0.986
_diffrn_measurement_device_type 'CCD area detector'
_diffrn_measurement_method 'phi and omega scans'
_diffrn_radiation_monochromator graphite
_diffrn_radiation_source 'fine-focus sealed tube'
_diffrn_radiation_type MoK\a
_diffrn_radiation_wavelength 0.71073
_diffrn_reflns_av_R_equivalents 0.0366
_diffrn_reflns_av_sigmaI/netI 0.0803
_diffrn_reflns_limit_h_max 8
_diffrn_reflns_limit_h_min -14
_diffrn_reflns_limit_k_max 14
_diffrn_reflns_limit_k_min -15
_diffrn_reflns_limit_l_max 14
_diffrn_reflns_limit_l_min -16
_diffrn_reflns_number 9872
_diffrn_reflns_theta_full 25.10
_diffrn_reflns_theta_max 25.10
_diffrn_reflns_theta_min 1.62
_diffrn_standards_decay_% none
_exptl_absorpt_coefficient_mu 2.421
_exptl_absorpt_correction_T_max 0.7281
_exptl_absorpt_correction_T_min 0.5942
_exptl_absorpt_correction_type multi-scan
_exptl_absorpt_process_details 'sadabs (brucker, 2008)'
_exptl_crystal_colour colorless
_exptl_crystal_density_diffrn 2.047
_exptl_crystal_density_meas ?
_exptl_crystal_density_method 'not measured'
_exptl_crystal_description block
_exptl_crystal_F_000 1126
_exptl_crystal_size_max 0.24
_exptl_crystal_size_mid 0.23
_exptl_crystal_size_min 0.14
_platon_squeeze_details
;
;
_refine_diff_density_max 4.949
_refine_diff_density_min -3.905
_refine_diff_density_rms 0.394
_refine_ls_extinction_method none
_refine_ls_goodness_of_fit_ref 1.008
_refine_ls_hydrogen_treatment mixed
_refine_ls_matrix_type full
_refine_ls_number_parameters 514
_refine_ls_number_reflns 6447
_refine_ls_number_restraints 6
_refine_ls_restrained_S_all 1.008
_refine_ls_R_factor_all 0.1749
_refine_ls_R_factor_gt 0.1368
_refine_ls_shift/su_max 0.150
_refine_ls_shift/su_mean 0.003
_refine_ls_structure_factor_coef Fsqd
_refine_ls_weighting_details 'calc w=1/[\s^2^(Fo^2^)+(0.3550P)^2^+0.0000P] where P=(Fo^2^+2Fc^2^)/3'
_refine_ls_weighting_scheme calc
_refine_ls_wR_factor_gt 0.4014
_refine_ls_wR_factor_ref 0.4402
_reflns_number_gt 3878
_reflns_number_total 6447
_reflns_threshold_expression >2sigma(I)
_cod_data_source_file c9ce00812h1.cif
_cod_data_source_block o
_cod_depositor_comments
;
The following automatic conversions were performed:

'_symmetry_cell_setting' value 'Triclinic' changed to 'triclinic'
according to
/home/data/users/saulius/crontab/automatic-downloads/rss-feeds/RSC/lib/dictionaries/cif_core.dic
dictionary named 'cif_core.dic' version 2.4.2 from 2011-04-26.

'_exptl_crystal_density_meas' value 'not measured' was changed to '?'
- the value is perceived as not measured.

Automatic conversion script
Id: cif_fix_values 4973 2017-02-22 13:04:09Z antanas 

 Adding full bibliography for 7233566--7233575.cif.
;
_cod_original_cell_volume 1837.6(14)
_cod_original_sg_symbol_H-M P-1
_cod_database_code 7233567

loop_
_symmetry_equiv_pos_as_xyz
'x, y, z'
'-x, -y, -z'

loop_
_atom_site_label
_atom_site_type_symbol
_atom_site_fract_x
_atom_site_fract_y
_atom_site_fract_z
_atom_site_U_iso_or_equiv
_atom_site_adp_type
_atom_site_occupancy
_atom_site_symmetry_multiplicity
_atom_site_calc_flag
_atom_site_refinement_flags
Nd1A Nd 0.39667(6) 1.07483(5) -0.13410(5) 0.06524(19) Uani 0.90 1 d P
Nd1B Nd 0.3467(12) 1.0618(9) -0.0265(6) 0.137(4) Uani 0.10 1 d P
Cl3 Cl 0.83978(19) 0.54891(16) 0.07621(17) 0.0471(6) Uani 1 1 d .
Cl4 Cl 1.0205(2) 0.57344(17) -0.27384(16) 0.0492(6) Uani 1 1 d .
Cl2 Cl 0.9425(3) 0.26630(19) -0.0603(2) 0.0704(8) Uani 1 1 d .
N11 N 0.8375(4) 1.1680(4) -0.6493(4) 0.0227(12) Uani 1 1 d .
N10 N 0.5054(4) 0.6134(4) -0.4215(4) 0.0224(12) Uani 1 1 d .
N9 N 0.5337(4) 0.6762(4) -0.2752(4) 0.0198(12) Uani 1 1 d .
N8 N 0.8418(4) 0.7772(4) -0.6596(4) 0.0200(12) Uani 1 1 d .
O4 O 0.5537(4) 0.6650(4) -0.6074(3) 0.0293(12) Uani 1 1 d .
O3 O 0.7371(4) 1.2439(4) -0.4889(4) 0.0395(14) Uani 1 1 d .
N7 N 0.3264(4) 0.7571(4) -0.2072(4) 0.0260(13) Uani 1 1 d .
N6 N 0.7285(4) 0.6982(5) -0.3821(4) 0.0282(14) Uani 1 1 d .
N5 N 0.2974(4) 0.6976(4) -0.3541(4) 0.0208(12) Uani 1 1 d .
N4 N 0.6972(4) 0.6486(4) -0.5343(4) 0.0198(12) Uani 1 1 d .
N3 N 0.1849(5) 0.8854(4) -0.1963(4) 0.0246(13) Uani 1 1 d .
O2 O 0.8187(5) 0.9637(4) -0.4123(4) 0.0427(15) Uani 1 1 d .
N2 N 0.8936(4) 0.9355(4) -0.7604(4) 0.0255(14) Uani 1 1 d .
C6 C 0.5817(5) 0.6454(4) -0.5298(5) 0.0187(14) Uani 1 1 d .
C10 C 0.8210(6) 0.8525(5) -0.7366(5) 0.0221(16) Uani 1 1 d .
N1 N 0.8823(5) 0.8237(4) -0.5133(4) 0.0248(14) Uani 1 1 d .
O1 O 0.6346(4) 0.7926(4) -0.2380(4) 0.0433(13) Uani 1 1 d U
C13 C 0.2407(5) 0.7127(5) -0.2391(5) 0.0183(14) Uani 1 1 d .
H13A H 0.2041 0.6490 -0.1891 0.022 Uiso 1 1 calc R
C18 C 0.5643(5) 0.5935(5) -0.3455(5) 0.0215(14) Uani 1 1 d .
C21 C 0.3751(5) 0.6009(5) -0.3907(5) 0.0213(15) Uani 1 1 d .
H21A H 0.3478 0.5419 -0.3312 0.026 Uiso 1 1 calc R
H21B H 0.3657 0.5842 -0.4540 0.026 Uiso 1 1 calc R
C20 C 0.9647(5) 0.9196(5) -0.6930(5) 0.0226(16) Uani 1 1 d .
C19 C 0.7059(5) 0.6134(5) -0.4271(5) 0.0239(15) Uani 1 1 d .
N12 N 0.9106(4) 0.9865(4) -0.6045(4) 0.0226(13) Uani 1 1 d .
C17 C 0.2831(6) 0.8524(5) -0.1754(5) 0.0238(16) Uani 1 1 d .
C16 C 0.6319(6) 0.7289(5) -0.2944(6) 0.0303(18) Uani 1 1 d .
C15 C 0.9273(5) 1.0980(5) -0.6164(5) 0.0260(15) Uani 1 1 d .
H15A H 1.0097 1.1123 -0.6717 0.031 Uiso 1 1 calc R
H15B H 0.9204 1.1143 -0.5463 0.031 Uiso 1 1 calc R
Cl1 Cl 0.7126(3) 0.4816(5) -0.1050(3) 0.1430(16) Uani 1 1 d .
C14 C 0.8653(5) 0.9290(6) -0.5013(5) 0.0262(17) Uani 1 1 d .
O5 O 0.3322(5) 0.9023(4) -0.1365(4) 0.0440(15) Uani 1 1 d .
C12 C 0.8519(5) 0.7371(6) -0.4209(6) 0.0344(18) Uani 1 1 d .
H12A H 0.9064 0.7084 -0.3888 0.041 Uiso 1 1 calc R
C11 C 0.0977(6) 0.9783(5) -0.1536(5) 0.0244(16) Uani 1 1 d .
H11A H 0.0140 0.9563 -0.1183 0.029 Uiso 1 1 calc R
H11B H 0.1154 1.0020 -0.0978 0.029 Uiso 1 1 calc R
O6 O 0.7487(4) 0.8493(4) -0.7767(4) 0.0371(13) Uani 1 1 d .
C9 C 0.7559(5) 1.2386(5) -0.5833(5) 0.0258(16) Uani 1 1 d .
C8 C 0.9372(5) 0.8056(5) -0.6305(5) 0.0219(16) Uani 1 1 d .
C7 C 0.5457(7) 0.4835(5) -0.2786(6) 0.037(2) Uani 1 1 d .
H7A H 0.4597 0.4774 -0.2312 0.055 Uiso 1 1 calc R
H7B H 0.5921 0.4722 -0.2340 0.055 Uiso 1 1 calc R
H7C H 0.5735 0.4310 -0.3282 0.055 Uiso 1 1 calc R
C5 C 0.8023(6) 0.6721(5) -0.6410(5) 0.0239(16) Uani 1 1 d .
H5A H 0.8707 0.6206 -0.6439 0.029 Uiso 1 1 calc R
H5B H 0.7800 0.6642 -0.7004 0.029 Uiso 1 1 calc R
C4 C 0.8520(6) 1.1964(5) -0.7643(5) 0.0231(16) Uani 1 1 d .
H4A H 0.9358 1.2162 -0.8140 0.028 Uiso 1 1 calc R
C3 C 1.0473(7) 0.7227(7) -0.6513(8) 0.050(3) Uani 1 1 d .
H3A H 1.0194 0.6563 -0.6064 0.075 Uiso 1 1 calc R
H3B H 1.1068 0.7466 -0.6320 0.075 Uiso 1 1 calc R
H3C H 1.0847 0.7135 -0.7284 0.075 Uiso 1 1 calc R
C2 C 0.7985(7) 0.5181(7) -0.4368(7) 0.046(2) Uani 1 1 d .
H2A H 0.8792 0.5389 -0.4881 0.068 Uiso 1 1 calc R
H2B H 0.7761 0.4633 -0.4631 0.068 Uiso 1 1 calc R
H2C H 0.7989 0.4918 -0.3652 0.068 Uiso 1 1 calc R
C1 C 1.1006(7) 0.9331(7) -0.7625(8) 0.053(3) Uani 1 1 d .
H1A H 1.1115 1.0045 -0.8007 0.079 Uiso 1 1 calc R
H1B H 1.1326 0.8840 -0.8158 0.079 Uiso 1 1 calc R
H1C H 1.1438 0.9194 -0.7151 0.079 Uiso 1 1 calc R
C22 C 0.4195(6) 0.6892(5) -0.1799(5) 0.0266(16) Uani 1 1 d .
H22A H 0.4349 0.7193 -0.1263 0.032 Uiso 1 1 calc R
H22B H 0.3882 0.6199 -0.1453 0.032 Uiso 1 1 calc R
O3W O 0.6077(6) 0.9980(6) -0.1826(7) 0.101(3) Uani 1 1 d .
H3WA H 0.6747 1.0430 -0.2032 0.121 Uiso 1 1 d R
H3WB H 0.6284 0.9253 -0.1984 0.121 Uiso 1 1 d R
O4W O 0.1757(7) 1.1529(9) 0.0012(7) 0.129(3) Uani 1 1 d .
H4WA H 0.1154 1.1803 -0.0142 0.155 Uiso 1 1 d R
H4WB H 0.1714 1.1787 0.0567 0.155 Uiso 1 1 d R
O5W O 0.1672(8) 1.2405(10) 0.1688(7) 0.108(4) Uani 1 1 d .
H5WA H 0.1177 1.2915 0.1983 0.130 Uiso 1 1 d R
H5WB H 0.2257 1.2321 0.1898 0.130 Uiso 1 1 d R
O7W O 0.3557(11) 0.9476(10) 0.0423(8) 0.154(4) Uani 1 1 d .
H7WA H 0.3601 0.9195 -0.0118 0.184 Uiso 1 1 d R
H7WB H 0.3108 1.0054 0.0449 0.184 Uiso 1 1 d R
O8W O 0.4078(11) 1.2616(9) -0.1734(8) 0.158(4) Uani 1 1 d .
H8WA H 0.4279 1.3041 -0.1481 0.189 Uiso 1 1 d R
H8WB H 0.4298 1.3003 -0.2509 0.189 Uiso 1 1 d R
O2W O 0.5032(9) 1.0657(12) -0.3340(7) 0.148(6) Uani 1 1 d .
H2WA H 0.4317 1.0958 -0.3027 0.177 Uiso 1 1 d R
H2WB H 0.5540 1.1134 -0.3688 0.177 Uiso 1 1 d R
O9W O 0.5569(14) 0.6479(11) 0.0170(12) 0.095(5) Uani 0.50 1 d P
H9WA H 0.6108 0.6041 -0.0215 0.114 Uiso 0.50 1 d PR
H9WB H 0.4869 0.6228 0.0421 0.114 Uiso 0.50 1 d PR
O6W O 0.4489(10) 1.1380(8) 0.0045(8) 0.127(4) Uani 1 1 d .
H6WA H 0.4959 1.1080 -0.0519 0.153 Uiso 1 1 d R
H6WB H 0.4561 1.2046 -0.0124 0.153 Uiso 1 1 d R
Cd1A Cd 0.92987(10) 0.45947(10) -0.08938(9) 0.0357(4) Uani 0.50 1 d P
Cd1B Cd 0.8997(2) 0.4680(2) -0.09456(19) 0.0358(6) Uani 0.25 1 d P
Cd1C Cd 0.9587(2) 0.45665(18) -0.10739(19) 0.0316(7) Uani 0.25 1 d P

loop_
_atom_site_aniso_label
_atom_site_aniso_U_11
_atom_site_aniso_U_22
_atom_site_aniso_U_33
_atom_site_aniso_U_23
_atom_site_aniso_U_13
_atom_site_aniso_U_12
Nd1A 0.0716(3) 0.0640(4) 0.0768(3) -0.0232(3) -0.0444(2) 0.0061(3)
Nd1B 0.226(9) 0.131(7) 0.061(3) -0.026(4) -0.061(4) -0.005(7)
Cl3 0.0512(9) 0.0373(10) 0.0514(9) -0.0115(8) -0.0199(8) 0.0039(8)
Cl4 0.0640(10) 0.0392(10) 0.0425(9) 0.0010(8) -0.0236(8) -0.0017(9)
Cl2 0.0918(15) 0.0509(11) 0.0553(12) -0.0147(10) -0.0068(12) -0.0317(11)
N11 0.033(2) 0.026(3) 0.0238(18) -0.0154(18) -0.0243(15) 0.009(2)
N10 0.0313(19) 0.017(2) 0.035(2) -0.0016(18) -0.0308(15) 0.0019(19)
N9 0.0295(19) 0.019(2) 0.0242(18) -0.0117(17) -0.0222(15) 0.0050(19)
N8 0.0181(18) 0.012(2) 0.037(2) -0.0087(18) -0.0175(16) 0.0033(18)
O4 0.0368(18) 0.030(2) 0.0331(18) -0.0040(17) -0.0263(14) -0.0007(18)
O3 0.052(2) 0.040(3) 0.039(2) -0.0157(19) -0.0326(17) 0.021(2)
N7 0.035(2) 0.027(2) 0.032(2) -0.0113(19) -0.0249(16) -0.007(2)
N6 0.029(2) 0.035(3) 0.034(2) -0.006(2) -0.0228(17) -0.009(2)
N5 0.030(2) 0.018(2) 0.0252(19) -0.0061(18) -0.0215(16) 0.0021(19)
N4 0.0205(18) 0.012(2) 0.038(2) -0.0101(18) -0.0231(15) 0.0096(18)
N3 0.037(2) 0.019(2) 0.030(2) -0.0112(18) -0.0230(17) 0.002(2)
O2 0.058(3) 0.047(3) 0.032(2) -0.017(2) -0.0216(19) -0.006(2)
N2 0.030(2) 0.018(2) 0.038(2) -0.009(2) -0.0222(18) 0.002(2)
C6 0.030(2) 0.011(2) 0.024(2) -0.0121(19) -0.0178(19) 0.005(2)
C10 0.028(3) 0.016(3) 0.023(2) -0.010(2) -0.010(2) 0.005(2)
N1 0.037(2) 0.020(2) 0.026(2) -0.0099(19) -0.0189(17) 0.002(2)
O1 0.053(2) 0.047(2) 0.045(2) -0.0213(18) -0.0242(16) -0.020(2)
C13 0.023(2) 0.017(3) 0.023(2) -0.006(2) -0.0136(18) -0.006(2)
C18 0.037(2) 0.010(2) 0.034(2) -0.002(2) -0.0289(18) -0.003(2)
C21 0.017(2) 0.016(3) 0.042(3) -0.018(2) -0.0198(19) 0.007(2)
C20 0.019(2) 0.021(3) 0.034(3) -0.008(2) -0.016(2) 0.003(2)
C19 0.027(2) 0.015(3) 0.042(3) -0.012(2) -0.0267(19) 0.010(2)
N12 0.028(2) 0.016(2) 0.031(2) -0.0092(18) -0.0163(17) -0.0014(19)
C17 0.042(3) 0.013(3) 0.019(2) -0.004(2) -0.014(2) -0.007(2)
C16 0.036(3) 0.024(3) 0.040(3) -0.008(3) -0.022(2) -0.003(3)
C15 0.032(2) 0.019(3) 0.045(3) -0.019(2) -0.0301(19) 0.009(2)
Cl1 0.1421(19) 0.207(4) 0.122(2) 0.007(2) -0.0879(15) -0.074(2)
C14 0.021(2) 0.033(3) 0.033(3) -0.007(3) -0.0197(19) 0.005(2)
O5 0.058(3) 0.039(3) 0.045(2) -0.017(2) -0.026(2) -0.002(2)
C12 0.026(2) 0.052(4) 0.041(3) 0.000(3) -0.0271(19) -0.016(3)
C11 0.040(3) 0.015(3) 0.020(2) -0.013(2) -0.013(2) 0.005(3)
O6 0.044(2) 0.043(3) 0.042(2) -0.0123(19) -0.0317(16) -0.005(2)
C9 0.025(2) 0.023(3) 0.039(3) -0.007(2) -0.020(2) -0.001(2)
C8 0.017(2) 0.018(3) 0.035(3) -0.009(2) -0.015(2) 0.008(2)
C7 0.051(3) 0.014(3) 0.055(4) -0.001(3) -0.032(3) -0.002(3)
C5 0.037(3) 0.014(3) 0.030(3) -0.009(2) -0.021(2) 0.001(2)
C4 0.025(3) 0.021(3) 0.022(3) -0.003(2) -0.007(2) -0.005(2)
C3 0.035(3) 0.044(5) 0.067(4) -0.001(4) -0.028(3) 0.015(3)
C2 0.046(3) 0.039(4) 0.066(4) -0.018(3) -0.038(3) 0.019(3)
C1 0.027(3) 0.053(5) 0.075(5) -0.027(4) -0.011(3) -0.001(3)
C22 0.039(2) 0.022(3) 0.034(2) -0.003(2) -0.0298(19) 0.000(2)
O3W 0.082(3) 0.069(4) 0.203(5) -0.078(4) -0.099(3) 0.048(3)
O4W 0.128(4) 0.185(8) 0.109(4) 0.066(5) -0.091(3) -0.096(5)
O5W 0.079(4) 0.177(10) 0.076(4) -0.002(5) -0.042(3) -0.016(6)
O7W 0.259(8) 0.124(9) 0.141(5) -0.038(5) -0.154(4) 0.049(7)
O8W 0.293(8) 0.125(6) 0.116(5) 0.043(5) -0.136(5) -0.118(6)
O2W 0.078(6) 0.290(15) 0.071(5) -0.068(7) -0.024(4) 0.033(8)
O9W 0.164(8) 0.042(8) 0.135(8) 0.004(6) -0.124(6) 0.004(7)
O6W 0.158(7) 0.119(6) 0.108(6) -0.044(5) -0.031(5) -0.063(5)
Cd1A 0.0236(5) 0.0398(6) 0.0346(5) -0.0076(5) -0.0032(4) 0.0003(5)
Cd1B 0.0289(9) 0.0517(11) 0.0273(9) -0.0181(8) 0.0002(8) -0.0267(8)
Cd1C 0.0184(10) 0.0260(10) 0.0245(11) -0.0066(9) 0.0172(9) -0.0028(9)

loop_
_atom_type_symbol
_atom_type_description
_atom_type_scat_dispersion_real
_atom_type_scat_dispersion_imag
_atom_type_scat_source
C C 0.0033 0.0016 'International Tables Vol C Tables 4.2.6.8 and 6.1.1.4'
H H 0.0000 0.0000 'International Tables Vol C Tables 4.2.6.8 and 6.1.1.4'
N N 0.0061 0.0033 'International Tables Vol C Tables 4.2.6.8 and 6.1.1.4'
O O 0.0106 0.0060 'International Tables Vol C Tables 4.2.6.8 and 6.1.1.4'
Cl Cl 0.1484 0.1585 'International Tables Vol C Tables 4.2.6.8 and 6.1.1.4'
Cd Cd -0.8075 1.2024 'International Tables Vol C Tables 4.2.6.8 and 6.1.1.4'
Nd Nd -0.1943 3.0179 'International Tables Vol C Tables 4.2.6.8 and 6.1.1.4'

loop_
_geom_angle_atom_site_label_1
_geom_angle_atom_site_label_2
_geom_angle_atom_site_label_3
_geom_angle
_geom_angle_site_symmetry_1
_geom_angle_site_symmetry_3
Nd1B Nd1A O8W 100.8(6) . .
Nd1B Nd1A O3W 104.5(6) . .
O8W Nd1A O3W 106.4(3) . .
Nd1B Nd1A O2W 169.8(6) . .
O8W Nd1A O2W 88.9(4) . .
O3W Nd1A O2W 69.1(3) . .
Nd1B Nd1A O5 91.2(6) . .
O8W Nd1A O5 156.3(3) . .
O3W Nd1A O5 90.0(2) . .
O2W Nd1A O5 81.0(4) . .
Nd1B Nd1A O6W 47.9(7) . .
O8W Nd1A O6W 70.3(4) . .
O3W Nd1A O6W 78.7(3) . .
O2W Nd1A O6W 134.8(4) . .
O5 Nd1A O6W 131.1(3) . .
Nd1B Nd1A O6 114.7(6) . 2_674
O8W Nd1A O6 71.9(3) . 2_674
O3W Nd1A O6 140.5(2) . 2_674
O2W Nd1A O6 71.4(3) . 2_674
O5 Nd1A O6 84.50(19) . 2_674
O6W Nd1A O6 132.2(3) . 2_674
Nd1B Nd1A O7W 33.3(6) . .
O8W Nd1A O7W 131.8(4) . .
O3W Nd1A O7W 82.8(3) . .
O2W Nd1A O7W 136.5(4) . .
O5 Nd1A O7W 66.0(3) . .
O6W Nd1A O7W 65.4(4) . .
O6 Nd1A O7W 128.8(3) 2_674 .
Nd1B Nd1A O4W 51.8(6) . .
O8W Nd1A O4W 75.3(3) . .
O3W Nd1A O4W 155.2(3) . .
O2W Nd1A O4W 135.5(3) . .
O5 Nd1A O4W 97.1(3) . .
O6W Nd1A O4W 78.7(3) . .
O6 Nd1A O4W 64.2(2) 2_674 .
O7W Nd1A O4W 78.4(3) . .
Nd1A Nd1B O7W 120.4(9) . .
Nd1A Nd1B O6W 101.6(8) . .
O7W Nd1B O6W 101.4(9) . .
Nd1A Nd1B O4W 99.7(7) . .
O7W Nd1B O4W 122.7(8) . .
O6W Nd1B O4W 109.1(7) . .
Nd1A Nd1B O5 61.3(5) . .
O7W Nd1B O5 70.0(6) . .
O6W Nd1B O5 147.2(7) . .
O4W Nd1B O5 101.6(6) . .
Nd1A Nd1B O8W 53.3(5) . .
O7W Nd1B O8W 163.2(9) . .
O6W Nd1B O8W 67.8(5) . .
O4W Nd1B O8W 73.9(5) . .
O5 Nd1B O8W 111.7(4) . .
Nd1A Nd1B Nd1B 98.4(7) . 2_675
O7W Nd1B Nd1B 56.5(6) . 2_675
O6W Nd1B Nd1B 54.0(5) . 2_675
O4W Nd1B Nd1B 157.6(6) . 2_675
O5 Nd1B Nd1B 98.5(4) . 2_675
O8W Nd1B Nd1B 107.4(6) . 2_675
Cd1A Cl3 Cd1B 9.19(7) . .
Cd1A Cl3 Cd1C 97.24(9) . 2_765
Cd1B Cl3 Cd1C 106.21(10) . 2_765
Cd1A Cl3 Cd1C 5.40(7) . .
Cd1B Cl3 Cd1C 13.99(8) . .
Cd1C Cl3 Cd1C 92.22(11) 2_765 .
Cd1A Cl3 Cd1A 92.39(8) . 2_765
Cd1B Cl3 Cd1A 101.29(9) . 2_765
Cd1C Cl3 Cd1A 5.20(6) 2_765 2_765
Cd1C Cl3 Cd1A 87.31(9) . 2_765
Cd1C Cl4 Cd1B 15.35(8) . .
Cd1C Cl4 Cd1A 6.68(6) . .
Cd1B Cl4 Cd1A 9.08(7) . .
Cd1C Cl2 Cd1A 7.76(6) . .
Cd1C Cl2 Cd1B 14.78(8) . .
Cd1A Cl2 Cd1B 8.58(7) . .
C9 N11 C4 111.3(5) . .
C9 N11 C15 122.1(5) . .
C4 N11 C15 123.5(4) . .
C6 N10 C18 114.7(5) . .
C6 N10 C21 120.2(5) . .
C18 N10 C21 125.0(5) . .
C16 N9 C22 120.8(6) . .
C16 N9 C18 113.0(5) . .
C22 N9 C18 125.0(5) . .
C10 N8 C5 119.9(6) . .
C10 N8 C8 111.8(5) . .
C5 N8 C8 125.4(5) . .
C17 N7 C22 124.6(6) . .
C17 N7 C13 111.2(5) . .
C22 N7 C13 121.1(5) . .
C16 N6 C19 114.0(5) . .
C16 N6 C12 122.9(6) . .
C19 N6 C12 122.7(5) . .
C9 N5 C13 113.4(5) 2_674 .
C9 N5 C21 122.1(5) 2_674 .
C13 N5 C21 121.6(5) . .
C6 N4 C5 120.7(5) . .
C6 N4 C19 114.0(4) . .
C5 N4 C19 124.9(5) . .
C17 N3 C4 111.7(5) . 2_674
C17 N3 C11 125.1(6) . .
C4 N3 C11 120.7(5) 2_674 .
C10 N2 C11 122.4(6) . 2_674
C10 N2 C20 112.1(5) . .
C11 N2 C20 125.3(5) 2_674 .
O4 C6 N10 126.5(6) . .
O4 C6 N4 126.0(5) . .
N10 C6 N4 107.5(5) . .
O6 C10 N8 126.1(6) . .
O6 C10 N2 124.9(6) . .
N8 C10 N2 109.0(6) . .
C14 N1 C12 124.2(5) . .
C14 N1 C8 113.0(5) . .
C12 N1 C8 122.8(5) . .
N5 C13 N7 111.4(4) . .
N5 C13 C4 103.6(5) . 2_674
N7 C13 C4 102.3(5) . 2_674
N10 C18 N9 113.5(5) . .
N10 C18 C7 112.8(6) . .
N9 C18 C7 112.1(5) . .
N10 C18 C19 102.4(4) . .
N9 C18 C19 101.3(5) . .
C7 C18 C19 113.9(5) . .
N10 C21 N5 111.8(5) . .
N2 C20 N12 110.6(5) . .
N2 C20 C1 112.5(6) . .
N12 C20 C1 112.9(6) . .
N2 C20 C8 103.0(5) . .
N12 C20 C8 103.8(5) . .
C1 C20 C8 113.3(5) . .
N6 C19 N4 113.3(5) . .
N6 C19 C2 113.4(6) . .
N4 C19 C2 109.8(5) . .
N6 C19 C18 101.7(4) . .
N4 C19 C18 101.3(5) . .
C2 C19 C18 116.7(5) . .
C14 N12 C15 119.6(6) . .
C14 N12 C20 112.7(5) . .
C15 N12 C20 126.0(5) . .
O5 C17 N3 126.5(6) . .
O5 C17 N7 123.8(7) . .
N3 C17 N7 109.6(6) . .
O1 C16 N6 124.3(6) . .
O1 C16 N9 126.0(6) . .
N6 C16 N9 109.7(6) . .
N12 C15 N11 113.3(6) . .
Cd1B Cl1 Cd1A 1.80(7) . .
Cd1B Cl1 Cd1C 4.43(8) . .
Cd1A Cl1 Cd1C 4.66(6) . .
O2 C14 N12 126.9(7) . .
O2 C14 N1 125.0(6) . .
N12 C14 N1 108.1(5) . .
C17 O5 Nd1A 147.1(5) . .
C17 O5 Nd1B 155.9(5) . .
Nd1A O5 Nd1B 27.49(19) . .
N1 C12 N6 115.2(6) . .
N2 C11 N3 112.2(4) 2_674 .
C10 O6 Nd1A 155.7(5) . 2_674
O3 C9 N5 127.0(6) . 2_674
O3 C9 N11 126.4(6) . .
N5 C9 N11 106.6(6) 2_674 .
N8 C8 N1 109.7(4) . .
N8 C8 C3 113.6(6) . .
N1 C8 C3 109.9(6) . .
N8 C8 C20 103.6(5) . .
N1 C8 C20 102.0(5) . .
C3 C8 C20 117.1(5) . .
N8 C5 N4 113.2(5) . .
N3 C4 N11 113.0(5) 2_674 .
N3 C4 C13 104.5(6) 2_674 2_674
N11 C4 C13 104.4(5) . 2_674
N9 C22 N7 113.0(5) . .
Nd1B O4W Nd1A 28.5(2) . .
Nd1B O7W Nd1A 26.4(4) . .
Nd1A O8W Nd1B 26.0(2) . .
Nd1B O6W Nd1A 30.5(3) . .
Cl2 Cd1A Cl3 117.16(9) . .
Cl2 Cd1A Cl4 125.27(9) . .
Cl3 Cd1A Cl4 117.26(9) . .
Cl2 Cd1A Cl1 95.13(15) . .
Cl3 Cd1A Cl1 90.86(12) . .
Cl4 Cd1A Cl1 89.41(12) . .
Cl2 Cd1A Cl3 88.71(10) . 2_765
Cl3 Cd1A Cl3 87.61(8) . 2_765
Cl4 Cd1A Cl3 88.14(8) . 2_765
Cl1 Cd1A Cl3 176.15(14) . 2_765
Cd1C Cd1B Cl1 159.9(4) . .
Cd1C Cd1B Cl4 70.5(3) . .
Cl1 Cd1B Cl4 99.93(16) . .
Cd1C Cd1B Cl3 100.1(4) . .
Cl1 Cd1B Cl3 100.03(15) . .
Cl4 Cd1B Cl3 117.39(13) . .
Cd1C Cd1B Cl2 70.5(3) . .
Cl1 Cd1B Cl2 102.00(19) . .
Cl4 Cd1B Cl2 121.14(11) . .
Cl3 Cd1B Cl2 111.42(12) . .
Cd1B Cd1C Cl4 94.2(3) . .
Cd1B Cd1C Cl2 94.8(3) . .
Cl4 Cd1C Cl2 134.22(14) . .
Cd1B Cd1C Cl3 153.7(4) . 2_765
Cl4 Cd1C Cl3 97.22(11) . 2_765
Cl2 Cd1C Cl3 94.12(12) . 2_765
Cd1B Cd1C Cl3 65.9(3) . .
Cl4 Cd1C Cl3 115.07(12) . .
Cl2 Cd1C Cl3 109.55(11) . .
Cl3 Cd1C Cl3 87.78(11) 2_765 .
Cd1B Cd1C Cl1 15.7(3) . .
Cl4 Cd1C Cl1 87.28(14) . .
Cl2 Cd1C Cl1 89.52(16) . .
Cl3 Cd1C Cl1 169.39(14) 2_765 .
Cl3 Cd1C Cl1 81.61(12) . .

loop_
_geom_bond_atom_site_label_1
_geom_bond_atom_site_label_2
_geom_bond_distance
_geom_bond_site_symmetry_2
Nd1A Nd1B 1.294(8) .
Nd1A O8W 2.367(11) .
Nd1A O3W 2.438(7) .
Nd1A O2W 2.451(9) .
Nd1A O5 2.459(6) .
Nd1A O6W 2.496(12) .
Nd1A O6 2.511(5) 2_674
Nd1A O7W 2.514(10) .
Nd1A O4W 2.675(9) .
Nd1B O7W 1.597(16) .
Nd1B O6W 1.890(18) .
Nd1B O4W 2.133(16) .
Nd1B O5 2.803(13) .
Nd1B O8W 2.902(15) .
Nd1B Nd1B 4.10(3) 2_675
Cl3 Cd1A 2.445(3) .
Cl3 Cd1B 2.475(3) .
Cl3 Cd1C 2.619(4) 2_765
Cl3 Cd1C 2.669(3) .
Cl3 Cd1A 2.836(3) 2_765
Cl4 Cd1C 2.335(3) .
Cl4 Cd1B 2.470(3) .
Cl4 Cd1A 2.504(2) .
Cl2 Cd1C 2.422(3) .
Cl2 Cd1A 2.430(3) .
Cl2 Cd1B 2.561(4) .
N11 C9 1.368(8) .
N11 C4 1.460(8) .
N11 C15 1.467(8) .
N10 C6 1.368(7) .
N10 C18 1.442(9) .
N10 C21 1.464(7) .
N9 C16 1.348(9) .
N9 C22 1.437(7) .
N9 C18 1.457(8) .
N8 C10 1.360(8) .
N8 C5 1.437(8) .
N8 C8 1.469(9) .
O4 C6 1.201(8) .
O3 C9 1.203(9) .
N7 C17 1.332(8) .
N7 C22 1.449(8) .
N7 C13 1.486(9) .
N6 C16 1.328(8) .
N6 C19 1.447(9) .
N6 C12 1.475(8) .
N5 C9 1.358(9) 2_674
N5 C13 1.437(7) .
N5 C21 1.469(7) .
N4 C6 1.370(8) .
N4 C5 1.464(7) .
N4 C19 1.470(9) .
N3 C17 1.322(9) .
N3 C4 1.456(9) 2_674
N3 C11 1.495(8) .
O2 C14 1.225(8) .
N2 C10 1.378(9) .
N2 C11 1.422(8) 2_674
N2 C20 1.461(9) .
C10 O6 1.212(9) .
N1 C14 1.368(9) .
N1 C12 1.458(9) .
N1 C8 1.474(8) .
O1 C16 1.228(10) .
C13 C4 1.486(8) 2_674
C18 C7 1.516(9) .
C18 C19 1.609(8) .
C20 N12 1.461(8) .
C20 C1 1.512(9) .
C20 C8 1.548(9) .
C19 C2 1.516(9) .
N12 C14 1.361(8) .
N12 C15 1.443(8) .
C17 O5 1.236(10) .
Cl1 Cd1B 2.293(5) .
Cl1 Cd1A 2.680(5) .
Cl1 Cd1C 2.917(5) .
C11 N2 1.422(8) 2_674
O6 Nd1A 2.511(5) 2_674
C9 N5 1.358(9) 2_674
C8 C3 1.534(10) .
C4 N3 1.456(9) 2_674
C4 C13 1.486(8) 2_674
Cd1A Cl3 2.836(3) 2_765
Cd1B Cd1C 0.655(3) .
Cd1C Cl3 2.619(4) 2_765

loop_
_platon_squeeze_void_nr
_platon_squeeze_void_average_x
_platon_squeeze_void_average_y
_platon_squeeze_void_average_z
_platon_squeeze_void_volume
_platon_squeeze_void_count_electrons
_platon_squeeze_void_content
1 0.339 0.730 0.181 22 4 ' '
2 0.500 1.000 0.500 70 24 ' '
3 0.489 0.355 0.969 10 2 ' '
4 0.522 0.639 0.021 8 12 ' '
5 0.669 0.265 0.811 20 29 ' '
